data_2201314
loop_
_publ_author_name
'Elgemeie, Galal H.'
'Jones, Peter G.'

_publ_section_title <i>N</i>-[3-Cyano-2-oxo-5,6,7,8-tetrahydroquinoline-1(2<i>H</i>)-yl]-4-methylbenzenesulfonamide
_journal_issue 11
_journal_name_full 'Acta Crystallographica Section E'
_journal_page_first o1250
_journal_page_last o1252
_journal_paper_doi 10.1107/S1600536802018731
_journal_volume 58
_journal_year 2002
_chemical_formula_sum 'C17 H17 N3 O3 S'
_chemical_formula_weight 343.40
_chemical_name_systematic
;
 N-(3-Cyano-2-oxo-5,6,7,8-tetrahydroquinoline-1(2H)-yl)-
 4-methylbenzenesulfonamide
;
_space_group_IT_number 14
_symmetry_cell_setting monoclinic
_symmetry_space_group_name_Hall '-P 2yn'
_symmetry_space_group_name_H-M 'P 1 21/n 1'
_atom_sites_solution_hydrogens geom
_atom_sites_solution_primary direct
_atom_sites_solution_secondary difmap
_audit_creation_method SHELXL-97
_cell_angle_alpha 90.00
_cell_angle_beta 92.377(9)
_cell_angle_gamma 90.00
_cell_formula_units_Z 4
_cell_length_a 11.3275(12)
_cell_length_b 12.0995(10)
_cell_length_c 11.8282(10)
_cell_measurement_reflns_used 73
_cell_measurement_temperature 173(2)
_cell_measurement_theta_max 12.5
_cell_measurement_theta_min 4.5
_cell_volume 1619.7(3)
_computing_cell_refinement XSCANS
_computing_data_collection 'XSCANS (Fait, 1991)'
_computing_data_reduction XSCANS
_computing_molecular_graphics 'XP (Siemens, 1994)'
_computing_publication_material SHELXL97
_computing_structure_refinement 'SHELXL97 (Sheldrick, 1997)'
_computing_structure_solution 'SHELXS97 (Sheldrick, 1990)'
_diffrn_ambient_temperature 173(2)
_diffrn_measured_fraction_theta_full 0.998
_diffrn_measured_fraction_theta_max 0.998
_diffrn_measurement_device_type 'Siemens P4'
_diffrn_measurement_method \w-scans
_diffrn_radiation_monochromator graphite
_diffrn_radiation_source 'fine-focus sealed tube'
_diffrn_radiation_type MoK\a
_diffrn_radiation_wavelength 0.71073
_diffrn_reflns_av_R_equivalents 0.0148
_diffrn_reflns_av_sigmaI/netI 0.0315
_diffrn_reflns_limit_h_max 13
_diffrn_reflns_limit_h_min 0
_diffrn_reflns_limit_k_max 3
_diffrn_reflns_limit_k_min -14
_diffrn_reflns_limit_l_max 14
_diffrn_reflns_limit_l_min -14
_diffrn_reflns_number 3893
_diffrn_reflns_theta_full 25.00
_diffrn_reflns_theta_max 25.00
_diffrn_reflns_theta_min 3.05
_diffrn_standards_decay_% 0
_diffrn_standards_interval_count 247
_diffrn_standards_number 3
_exptl_absorpt_coefficient_mu 0.221
_exptl_absorpt_correction_type none
_exptl_crystal_colour colourless
_exptl_crystal_density_diffrn 1.408
_exptl_crystal_density_method 'not measured'
_exptl_crystal_description prism
_exptl_crystal_F_000 720
_exptl_crystal_size_max 0.45
_exptl_crystal_size_mid 0.40
_exptl_crystal_size_min 0.40
_refine_diff_density_max 0.222
_refine_diff_density_min -0.317
_refine_ls_extinction_method none
_refine_ls_goodness_of_fit_ref 1.005
_refine_ls_hydrogen_treatment mixed
_refine_ls_matrix_type full
_refine_ls_number_parameters 259
_refine_ls_number_reflns 2846
_refine_ls_number_restraints 137
_refine_ls_restrained_S_all 0.984
_refine_ls_R_factor_all 0.0490
_refine_ls_R_factor_gt 0.0343
_refine_ls_shift/su_max 0.000
_refine_ls_shift/su_mean 0.000
_refine_ls_structure_factor_coef Fsqd
_refine_ls_weighting_details 'calc w=1/[\s^2^(Fo^2^)+(0.0528P)^2^] where P=(Fo^2^+2Fc^2^)/3'
_refine_ls_weighting_scheme calc
_refine_ls_wR_factor_gt 0.0845
_refine_ls_wR_factor_ref 0.0889
_reflns_number_gt 2195
_reflns_number_total 2846
_reflns_threshold_expression I>2\s(I)
_cod_data_source_file bt6203.cif
_cod_data_source_block 3
_cod_depositor_comments
;
The following automatic conversions were performed:
'_geom_bond_publ_flag' value 'Y' changed to 'y' according to
'/home/saulius/struct/CIF-dictionaries/cif_core.dic' dictionary named
'cif_core.dic' version 2.4.1 from 2010-06-29 (9 times).

Automatic conversion script
Id: cif_fix_enum 1527 2010-12-29 10:47:43Z saulius 

The following automatic conversions were performed:

'_geom_bond_publ_flag' value 'Y' changed to 'y' according to
/home/saulius/struct/CIF-dictionaries/cif_core.dic dictionary named
'cif_core.dic' version 2.4.1 from 2010-06-29 (9
times).

'_geom_angle_publ_flag' value 'Y' changed to 'y' according
to /home/saulius/struct/CIF-dictionaries/cif_core.dic dictionary
named 'cif_core.dic' version 2.4.1 from 2010-06-29 (13 times).

Automatic conversion script
Id: cif_fix_values 1715 2011-07-08 13:25:40Z adriana 
;
_cod_original_sg_symbol_H-M 'P 21/n'
_cod_database_code 2201314
_cod_database_fobs_code 2201314

loop_
_symmetry_equiv_pos_as_xyz
'x, y, z'
'-x+1/2, y+1/2, -z+1/2'
'-x, -y, -z'
'x-1/2, -y-1/2, z-1/2'

loop_
_atom_site_label
_atom_site_fract_x
_atom_site_fract_y
_atom_site_fract_z
_atom_site_U_iso_or_equiv
_atom_site_adp_type
_atom_site_calc_flag
_atom_site_refinement_flags
_atom_site_occupancy
_atom_site_disorder_assembly
_atom_site_disorder_group
_atom_site_type_symbol
S 0.66651(4) 0.47696(4) 0.29595(4) 0.03476(15) Uani d . 1 . . S
O1 0.57897(10) 0.62225(10) 0.52430(9) 0.0301(3) Uani d . 1 . . O
O2 0.65452(14) 0.42210(13) 0.18981(10) 0.0590(5) Uani d . 1 . . O
O3 0.74822(11) 0.56717(11) 0.30765(11) 0.0433(3) Uani d . 1 . . O
N1 0.52904(12) 0.64404(11) 0.33625(11) 0.0264(3) Uani d . 1 . . N
N2 0.53057(13) 0.52851(12) 0.32239(12) 0.0288(3) Uani d . 1 . . N
H0 0.4993(16) 0.4959(15) 0.3740(16) 0.037(6) Uiso d . 1 . . H
N3 0.61860(18) 0.89519(15) 0.64016(15) 0.0557(5) Uani d . 1 . . N
C2 0.55972(14) 0.68536(14) 0.44391(13) 0.0255(4) Uani d . 1 . . C
C3 0.56593(14) 0.80382(14) 0.44802(14) 0.0288(4) Uani d . 1 . . C
C4 0.54185(15) 0.86689(15) 0.35403(15) 0.0327(4) Uani d . 1 A . C
H4 0.5501 0.9449 0.3594 0.039 Uiso calc R 1 . . H
C4A 0.50536(14) 0.82014(15) 0.24995(14) 0.0286(4) Uani d DU 1 . . C
C5 0.4741(13) 0.8983(7) 0.1550(7) 0.037(2) Uani d PDU 0.611(7) A 1 C
H5A 0.5372 0.9544 0.1499 0.045 Uiso calc PR 0.611(7) A 1 H
H5B 0.3998 0.9371 0.1712 0.045 Uiso calc PR 0.611(7) A 1 H
C6 0.4587(4) 0.8380(3) 0.0413(3) 0.0349(10) Uani d PDU 0.611(7) A 1 C
H6A 0.4185 0.8870 -0.0152 0.042 Uiso calc PR 0.611(7) A 1 H
H6B 0.5370 0.8179 0.0133 0.042 Uiso calc PR 0.611(7) A 1 H
C7 0.3857(4) 0.7346(4) 0.0572(3) 0.0338(10) Uani d PDU 0.611(7) A 1 C
H7A 0.3680 0.7000 -0.0175 0.041 Uiso calc PR 0.611(7) A 1 H
H7B 0.3098 0.7550 0.0901 0.041 Uiso calc PR 0.611(7) A 1 H
C8 0.4509(12) 0.6513(6) 0.1349(6) 0.035(2) Uani d PDU 0.611(7) A 1 C
H8A 0.3961 0.5912 0.1548 0.042 Uiso calc PR 0.611(7) A 1 H
H8B 0.5171 0.6181 0.0948 0.042 Uiso calc PR 0.611(7) A 1 H
C8A 0.49815(14) 0.70742(15) 0.24193(14) 0.0278(4) Uani d DU 1 A . C
C5' 0.4681(19) 0.8895(9) 0.1444(10) 0.032(3) Uani d PDU 0.389(7) A 2 C
H5A' 0.4257 0.9565 0.1686 0.038 Uiso calc PR 0.389(7) A 2 H
H5B' 0.5397 0.9137 0.1059 0.038 Uiso calc PR 0.389(7) A 2 H
C6' 0.3889(7) 0.8246(5) 0.0615(5) 0.0392(18) Uani d PDU 0.389(7) A 2 C
H6A' 0.3117 0.8112 0.0954 0.047 Uiso calc PR 0.389(7) A 2 H
H6B' 0.3745 0.8686 -0.0083 0.047 Uiso calc PR 0.389(7) A 2 H
C7' 0.4434(7) 0.7156(5) 0.0315(5) 0.0412(17) Uani d PDU 0.389(7) A 2 C
H7A' 0.5210 0.7281 -0.0020 0.049 Uiso calc PR 0.389(7) A 2 H
H7B' 0.3917 0.6764 -0.0249 0.049 Uiso calc PR 0.389(7) A 2 H
C8' 0.4594(19) 0.6451(10) 0.1397(10) 0.040(4) Uani d PDU 0.389(7) A 2 C
H8A' 0.3835 0.6083 0.1542 0.048 Uiso calc PR 0.389(7) A 2 H
H8B' 0.5182 0.5865 0.1262 0.048 Uiso calc PR 0.389(7) A 2 H
C9 0.59618(17) 0.85300(15) 0.55540(16) 0.0373(5) Uani d . 1 . . C
C11 0.69615(15) 0.37750(14) 0.40177(14) 0.0291(4) Uani d . 1 . . C
C12 0.69366(16) 0.26571(16) 0.37435(16) 0.0370(4) Uani d . 1 . . C
H12 0.6708 0.2421 0.3000 0.044 Uiso calc R 1 . . H
C13 0.72501(16) 0.18994(16) 0.45702(17) 0.0404(5) Uani d . 1 . . C
H13 0.7232 0.1135 0.4388 0.049 Uiso calc R 1 . . H
C14 0.75933(15) 0.22196(15) 0.56660(16) 0.0351(4) Uani d . 1 . . C
C15 0.75963(15) 0.33423(15) 0.59186(15) 0.0329(4) Uani d . 1 . . C
H15 0.7812 0.3577 0.6665 0.039 Uiso calc R 1 . . H
C16 0.72923(15) 0.41209(15) 0.51074(14) 0.0308(4) Uani d . 1 . . C
H16 0.7308 0.4885 0.5290 0.037 Uiso calc R 1 . . H
C17 0.80103(18) 0.13886(17) 0.65424(18) 0.0498(5) Uani d . 1 . . C
H17A 0.8829 0.1180 0.6410 0.060 Uiso calc R 1 . . H
H17B 0.7507 0.0731 0.6489 0.060 Uiso calc R 1 . . H
H17C 0.7966 0.1714 0.7298 0.060 Uiso calc R 1 . . H

loop_
_atom_site_aniso_label
_atom_site_aniso_U_11
_atom_site_aniso_U_22
_atom_site_aniso_U_33
_atom_site_aniso_U_12
_atom_site_aniso_U_13
_atom_site_aniso_U_23
S 0.0464(3) 0.0341(3) 0.0241(2) 0.0074(2) 0.00530(18) 0.0011(2)
O1 0.0370(7) 0.0286(7) 0.0246(6) 0.0007(6) -0.0015(5) 0.0026(5)
O2 0.0927(12) 0.0582(10) 0.0260(7) 0.0267(9) 0.0023(7) -0.0090(7)
O3 0.0383(7) 0.0416(8) 0.0507(8) 0.0003(6) 0.0105(6) 0.0162(7)
N1 0.0310(8) 0.0228(8) 0.0252(7) -0.0023(6) -0.0006(6) 0.0011(6)
N2 0.0385(9) 0.0212(8) 0.0266(8) -0.0030(7) 0.0014(6) 0.0009(6)
N3 0.0822(14) 0.0397(10) 0.0432(10) 0.0086(10) -0.0195(9) -0.0103(9)
C2 0.0240(8) 0.0279(9) 0.0245(9) 0.0015(7) 0.0000(6) 0.0002(8)
C3 0.0298(9) 0.0257(9) 0.0304(9) 0.0024(8) -0.0038(7) -0.0022(8)
C4 0.0335(10) 0.0230(9) 0.0413(10) 0.0004(8) -0.0036(8) 0.0011(8)
C4A 0.0277(9) 0.0279(10) 0.0300(9) 0.0005(8) -0.0006(7) 0.0057(8)
C5 0.037(4) 0.041(4) 0.034(4) 0.000(3) -0.004(3) -0.002(3)
C6 0.035(2) 0.040(2) 0.0298(18) 0.0045(17) 0.0002(15) 0.0112(15)
C7 0.039(2) 0.037(2) 0.0254(18) 0.0005(19) -0.0054(16) -0.0005(15)
C8 0.052(5) 0.031(4) 0.021(4) -0.006(3) -0.009(3) -0.005(3)
C8A 0.0267(9) 0.0310(10) 0.0254(9) -0.0034(8) -0.0019(7) 0.0035(7)
C5' 0.038(6) 0.024(5) 0.032(6) 0.005(5) -0.003(4) 0.021(4)
C6' 0.041(4) 0.043(4) 0.032(3) 0.003(3) -0.008(3) 0.006(3)
C7' 0.045(4) 0.047(4) 0.031(3) 0.009(3) -0.008(3) -0.007(3)
C8' 0.032(6) 0.049(7) 0.038(7) -0.003(5) -0.005(5) 0.021(6)
C9 0.0452(11) 0.0252(10) 0.0405(11) 0.0056(8) -0.0093(9) 0.0000(9)
C11 0.0323(9) 0.0252(9) 0.0299(9) 0.0037(8) 0.0034(7) -0.0005(7)
C12 0.0423(11) 0.0328(11) 0.0360(10) 0.0036(9) 0.0026(8) -0.0087(9)
C13 0.0422(11) 0.0226(10) 0.0569(13) 0.0022(9) 0.0080(9) -0.0041(9)
C14 0.0308(10) 0.0315(10) 0.0437(11) 0.0048(8) 0.0087(8) 0.0072(9)
C15 0.0339(10) 0.0336(10) 0.0312(9) 0.0045(8) 0.0018(7) -0.0001(8)
C16 0.0345(9) 0.0253(10) 0.0327(9) 0.0045(8) 0.0014(7) -0.0019(8)
C17 0.0521(13) 0.0381(12) 0.0598(13) 0.0100(10) 0.0088(10) 0.0166(10)

loop_
_atom_type_symbol
_atom_type_description
_atom_type_scat_dispersion_real
_atom_type_scat_dispersion_imag
_atom_type_scat_source
C C 0.0033 0.0016 'International Tables Vol C Tables 4.2.6.8 and 6.1.1.4'
H H 0.0000 0.0000 'International Tables Vol C Tables 4.2.6.8 and 6.1.1.4'
N N 0.0061 0.0033 'International Tables Vol C Tables 4.2.6.8 and 6.1.1.4'
O O 0.0106 0.0060 'International Tables Vol C Tables 4.2.6.8 and 6.1.1.4'
S S 0.1246 0.1234 'International Tables Vol C Tables 4.2.6.8 and 6.1.1.4'

loop_
_geom_angle_atom_site_label_1
_geom_angle_atom_site_label_2
_geom_angle_atom_site_label_3
_geom_angle
_geom_angle_publ_flag
O2 S O3 118.57(9) y
O2 S N2 106.22(8) y
O3 S N2 106.77(8) y
O2 S C11 108.51(9) y
O3 S C11 110.41(8) y
N2 S C11 105.51(8) y
C8A N1 C2 125.44(14) y
C8A N1 N2 117.35(13) y
C2 N1 N2 117.21(13) y
N1 N2 S 113.63(11) y
O1 C2 N1 120.70(15) y
O1 C2 C3 125.86(15) y
N1 C2 C3 113.43(14) y
C4 C3 C9 121.48(16) ?
C4 C3 C2 121.47(16) ?
C9 C3 C2 117.04(15) ?
C3 C4 C4A 122.06(17) ?
C8A C4A C4 118.52(16) ?
C8A C4A C5 124.4(3) ?
C4 C4A C5 117.1(3) ?
C8A C4A C5' 118.1(5) ?
C4 C4A C5' 123.4(5) ?
C4A C5 C6 111.8(6) ?
C7 C6 C5 109.1(6) ?
C6 C7 C8 111.4(5) ?
C8A C8 C7 110.6(5) ?
C4A C8A N1 118.86(15) ?
C4A C8A C8' 125.5(5) ?
N1 C8A C8' 115.7(5) ?
C4A C8A C8 121.5(3) ?
N1 C8A C8 119.5(3) ?
C6' C5' C4A 111.9(7) ?
C7' C6' C5' 111.6(8) ?
C6' C7' C8' 108.9(8) ?
C8A C8' C7' 114.7(8) ?
N3 C9 C3 177.9(2) ?
C12 C11 C16 120.69(16) ?
C12 C11 S 119.87(14) ?
C16 C11 S 119.31(14) ?
C13 C12 C11 118.69(17) ?
C12 C13 C14 122.00(17) ?
C15 C14 C13 118.02(17) ?
C15 C14 C17 120.42(18) ?
C13 C14 C17 121.49(18) ?
C16 C15 C14 121.31(17) ?
C15 C16 C11 119.28(17) ?
N1 N2 H0 112.6(13) ?
S N2 H0 112.5(13) ?
C3 C4 H4 119.0 ?
C4A C4 H4 119.0 ?
C4A C5 H5A 109.2 ?
C6 C5 H5A 109.2 ?
C4A C5 H5B 109.2 ?
C6 C5 H5B 109.2 ?
H5A C5 H5B 107.9 ?
C7 C6 H6A 109.9 ?
C5 C6 H6A 109.9 ?
C7 C6 H6B 109.9 ?
C5 C6 H6B 109.9 ?
H6A C6 H6B 108.3 ?
C6 C7 H7A 109.3 ?
C8 C7 H7A 109.3 ?
C6 C7 H7B 109.3 ?
C8 C7 H7B 109.3 ?
H7A C7 H7B 108.0 ?
C8A C8 H8A 109.5 ?
C7 C8 H8A 109.5 ?
C8A C8 H8B 109.5 ?
C7 C8 H8B 109.5 ?
H8A C8 H8B 108.1 ?
C6' C5' H5A' 109.2 ?
C4A C5' H5A' 109.2 ?
C6' C5' H5B' 109.2 ?
C4A C5' H5B' 109.2 ?
H5A' C5' H5B' 107.9 ?
C7' C6' H6A' 109.3 ?
C5' C6' H6A' 109.3 ?
C7' C6' H6B' 109.3 ?
C5' C6' H6B' 109.3 ?
H6A' C6' H6B' 108.0 ?
C6' C7' H7A' 109.9 ?
C8' C7' H7A' 109.9 ?
C6' C7' H7B' 109.9 ?
C8' C7' H7B' 109.9 ?
H7A' C7' H7B' 108.3 ?
C8A C8' H8A' 108.6 ?
C7' C8' H8A' 108.6 ?
C8A C8' H8B' 108.6 ?
C7' C8' H8B' 108.6 ?
H8A' C8' H8B' 107.6 ?
C13 C12 H12 120.7 ?
C11 C12 H12 120.7 ?
C12 C13 H13 119.0 ?
C14 C13 H13 119.0 ?
C16 C15 H15 119.3 ?
C14 C15 H15 119.3 ?
C15 C16 H16 120.4 ?
C11 C16 H16 120.4 ?
C14 C17 H17A 109.5 ?
C14 C17 H17B 109.5 ?
H17A C17 H17B 109.5 ?
C14 C17 H17C 109.5 ?
H17A C17 H17C 109.5 ?
H17B C17 H17C 109.5 ?

loop_
_geom_bond_atom_site_label_1
_geom_bond_atom_site_label_2
_geom_bond_site_symmetry_2
_geom_bond_distance
_geom_bond_publ_flag
S O2 . 1.4215(13) y
S O3 . 1.4341(14) y
S N2 . 1.7023(15) y
S C11 . 1.7586(17) y
O1 C2 . 1.2318(19) y
N1 C8A . 1.387(2) y
N1 C2 . 1.398(2) y
N1 N2 . 1.408(2) y
N3 C9 . 1.144(2) y
C2 C3 . 1.436(2) ?
C3 C4 . 1.367(2) ?
C3 C9 . 1.431(2) ?
C4 C4A . 1.401(2) ?
C4A C8A . 1.369(3) ?
C4A C5 . 1.499(7) ?
C4A C5' . 1.549(9) ?
C5 C6 . 1.533(8) ?
C6 C7 . 1.515(6) ?
C7 C8 . 1.534(8) ?
C8 C8A . 1.514(6) ?
C8A C8' . 1.476(11) ?
C5' C6' . 1.521(12) ?
C6' C7' . 1.505(9) ?
C7' C8' . 1.543(11) ?
C11 C12 . 1.391(2) ?
C11 C16 . 1.392(2) ?
C12 C13 . 1.376(3) ?
C13 C14 . 1.393(3) ?
C14 C15 . 1.391(3) ?
C14 C17 . 1.506(2) ?
C15 C16 . 1.378(2) ?
N2 H0 . 0.820(18) ?
C4 H4 . 0.9500 ?
C5 H5A . 0.9900 ?
C5 H5B . 0.9900 ?
C6 H6A . 0.9900 ?
C6 H6B . 0.9900 ?
C7 H7A . 0.9900 ?
C7 H7B . 0.9900 ?
C8 H8A . 0.9900 ?
C8 H8B . 0.9900 ?
C5' H5A' . 0.9900 ?
C5' H5B' . 0.9900 ?
C6' H6A' . 0.9900 ?
C6' H6B' . 0.9900 ?
C7' H7A' . 0.9900 ?
C7' H7B' . 0.9900 ?
C8' H8A' . 0.9900 ?
C8' H8B' . 0.9900 ?
C12 H12 . 0.9500 ?
C13 H13 . 0.9500 ?
C15 H15 . 0.9500 ?
C16 H16 . 0.9500 ?
C17 H17A . 0.9800 ?
C17 H17B . 0.9800 ?
C17 H17C . 0.9800 ?

loop_
_geom_hbond_atom_site_label_D
_geom_hbond_atom_site_label_H
_geom_hbond_atom_site_label_A
_geom_hbond_site_symmetry_A
_geom_hbond_distance_DH
_geom_hbond_distance_HA
_geom_hbond_distance_DA
_geom_hbond_angle_DHA
N2 H0 O1 3_666 0.820(18) 2.089(19) 2.8884(19) 164.8(18)

loop_
_geom_torsion_atom_site_label_1
_geom_torsion_atom_site_label_2
_geom_torsion_atom_site_label_3
_geom_torsion_atom_site_label_4
_geom_torsion
_geom_torsion_publ_flag
C8A N1 N2 S 94.99(15) y
C2 N1 N2 S -84.54(15) ?
O2 S N2 N1 -121.02(12) ?
O3 S N2 N1 6.41(13) ?
C11 S N2 N1 123.90(12) y
C8A N1 C2 O1 175.57(15) ?
N2 N1 C2 O1 -5.0(2) ?
C8A N1 C2 C3 -4.7(2) ?
N2 N1 C2 C3 174.82(14) ?
O1 C2 C3 C4 -179.40(16) ?
N1 C2 C3 C4 0.8(2) ?
O1 C2 C3 C9 -0.6(3) ?
N1 C2 C3 C9 179.66(14) ?
C9 C3 C4 C4A -176.16(17) ?
C2 C3 C4 C4A 2.6(3) ?
C3 C4 C4A C8A -2.5(3) ?
C3 C4 C4A C5 176.2(7) ?
C3 C4 C4A C5' 175.1(10) ?
C8A C4A C5 C6 -12.2(13) ?
C4 C4A C5 C6 169.2(6) ?
C5' C4A C5 C6 -19(12) ?
C4A C5 C6 C7 44.9(11) ?
C5 C6 C7 C8 -65.3(8) ?
C6 C7 C8 C8A 49.1(10) ?
C4 C4A C8A N1 -1.1(3) ?
C5 C4A C8A N1 -179.7(7) ?
C5' C4A C8A N1 -178.8(9) ?
C4 C4A C8A C8' 178.9(11) ?
C5 C4A C8A C8' 0.3(13) ?
C5' C4A C8A C8' 1.1(15) ?
C4 C4A C8A C8 175.4(6) ?
C5 C4A C8A C8 -3.2(10) ?
C5' C4A C8A C8 -2.3(12) ?
C2 N1 C8A C4A 4.9(2) ?
N2 N1 C8A C4A -174.56(15) ?
C2 N1 C8A C8' -175.0(10) ?
N2 N1 C8A C8' 5.5(10) ?
C2 N1 C8A C8 -171.7(6) ?
N2 N1 C8A C8 8.9(7) ?
C7 C8 C8A C4A -15.0(11) ?
C7 C8 C8A N1 161.5(5) ?
C7 C8 C8A C8' -160(15) ?
C8A C4A C5' C6' 20.4(17) ?
C4 C4A C5' C6' -157.2(8) ?
C5 C4A C5' C6' -166(14) ?
C4A C5' C6' C7' -52.7(16) ?
C5' C6' C7' C8' 61.9(13) ?
C4A C8A C8' C7' 9(2) ?
N1 C8A C8' C7' -171.3(10) ?
C8 C8A C8' C7' 45(13) ?
C6' C7' C8' C8A -39.3(17) ?
O2 S C11 C12 -5.63(18) ?
O3 S C11 C12 -137.13(15) ?
N2 S C11 C12 107.86(15) y
O2 S C11 C16 170.30(14) ?
O3 S C11 C16 38.80(16) ?
N2 S C11 C16 -76.20(15) ?
C16 C11 C12 C13 -0.2(3) ?
S C11 C12 C13 175.63(13) ?
C11 C12 C13 C14 -0.2(3) ?
C12 C13 C14 C15 1.0(3) ?
C12 C13 C14 C17 -175.96(17) ?
C13 C14 C15 C16 -1.3(3) ?
C17 C14 C15 C16 175.68(16) ?
C14 C15 C16 C11 0.8(3) ?
C12 C11 C16 C15 -0.1(3) ?
S C11 C16 C15 -175.96(13) ?
